data_7211116
loop_
_publ_author_name
'Rees, Gregory J.'
'Day, Stephen P.'
'Lari, Alberth'
'Howes, Andrew P.'
'Iuga, Dinu'
'Pitak, Mateusz B.'
'Coles, Simon J.'
'Threlfall, Terry L.'
'Light, Mark E.'
'Smith, Mark E.'
'Quigley, David'
'Wallis, John D.'
'Hanna, John V.'

_publ_section_title
;
 A multinuclear solid state NMR, density functional theory and X-Ray
 diffraction study of hydrogen bonding in Group I hydrogen dibenzoates
;
_journal_issue 43
_journal_name_full CrystEngComm
_journal_page_first 8823
_journal_paper_doi 10.1039/c3ce41258j
_journal_volume 15
_journal_year 2013
_chemical_formula_sum 'C14 H11 O4 Rb'
_chemical_formula_weight 328.70
_chemical_name_systematic
; 
rubidium hemibenzoate 6-coordinate polymorph 100 K 
;
_space_group_IT_number 15
_symmetry_cell_setting monoclinic
_symmetry_space_group_name_Hall '-C 2yc'
_symmetry_space_group_name_H-M 'C 1 2/c 1'
_atom_sites_solution_hydrogens geom
_atom_sites_solution_primary direct
_atom_sites_solution_secondary difmap
_audit_creation_method SHELXL-97
_cell_angle_alpha 90.00
_cell_angle_beta 95.478(7)
_cell_angle_gamma 90.00
_cell_formula_units_Z 4
_cell_length_a 29.347(4)
_cell_length_b 3.8697(5)
_cell_length_c 11.3973(16)
_cell_measurement_reflns_used 4266
_cell_measurement_temperature 100(2)
_cell_measurement_theta_max 27.4
_cell_measurement_theta_min 3.5
_cell_volume 1288.4(3)
_computing_cell_refinement
;
CrystalClear-SM Expert 3.1 b20 (Rigaku, 20112)
;
_computing_data_collection
;
CrystalClear-SM Expert 3.1 b20 (Rigaku, 20112)
;
_computing_data_reduction
;
CrystalClear-SM Expert 3.1 b20 (Rigaku, 20112)
;
_computing_structure_refinement 'SHELXL-97 (Sheldrick, 1997)'
_computing_structure_solution 'SHELXS-97 (Sheldrick, 1990)'
_diffrn_ambient_temperature 100
_diffrn_detector CCD
_diffrn_detector_area_resol_mean 28.5714
_diffrn_measured_fraction_theta_full 0.978
_diffrn_measured_fraction_theta_max 0.978
_diffrn_measurement_device
;
AFC12 (Right): Kappa 3 circle
;
_diffrn_measurement_device_type
;
Rigaku Saturn724+ (2x2 bin mode)
;
_diffrn_measurement_method 'profile data from \w-scans'
_diffrn_measurement_specimen_support MiTeGen
_diffrn_radiation_monochromator Confocal
_diffrn_radiation_type 'Mo K\a'
_diffrn_radiation_wavelength 0.71075
_diffrn_reflns_av_R_equivalents 0.0222
_diffrn_reflns_av_sigmaI/netI 0.0247
_diffrn_reflns_limit_h_max 38
_diffrn_reflns_limit_h_min -26
_diffrn_reflns_limit_k_max 4
_diffrn_reflns_limit_k_min -4
_diffrn_reflns_limit_l_max 14
_diffrn_reflns_limit_l_min -14
_diffrn_reflns_number 4341
_diffrn_reflns_theta_full 27.42
_diffrn_reflns_theta_max 27.42
_diffrn_reflns_theta_min 3.59
_diffrn_source 'Rotating Anode'
_diffrn_source_current 55.0
_diffrn_source_power 2.5
_diffrn_source_voltage 45.0
_exptl_absorpt_coefficient_mu 3.849
_exptl_absorpt_correction_T_max 0.8308
_exptl_absorpt_correction_T_min 0.3544
_exptl_absorpt_correction_type multi-scan
_exptl_absorpt_process_details
;
CrystalClear-SM Expert 2.0 r11 (Rigaku, 2011. 
;
_exptl_crystal_colour colourless
_exptl_crystal_density_diffrn 1.695
_exptl_crystal_density_method 'not measured'
_exptl_crystal_description 'cut plate'
_exptl_crystal_F_000 656
_exptl_crystal_size_max 0.34
_exptl_crystal_size_mid 0.31
_exptl_crystal_size_min 0.05
_refine_diff_density_max 0.591
_refine_diff_density_min -0.896
_refine_diff_density_rms 0.077
_refine_ls_extinction_method none
_refine_ls_goodness_of_fit_ref 1.078
_refine_ls_hydrogen_treatment refall
_refine_ls_matrix_type full
_refine_ls_number_parameters 108
_refine_ls_number_reflns 1423
_refine_ls_number_restraints 0
_refine_ls_restrained_S_all 1.078
_refine_ls_R_factor_all 0.0253
_refine_ls_R_factor_gt 0.0250
_refine_ls_shift/su_max 0.000
_refine_ls_shift/su_mean 0.000
_refine_ls_structure_factor_coef Fsqd
_refine_ls_weighting_details 'calc w=1/[\s^2^(Fo^2^)+(0.0451P)^2^+1.4121P] where P=(Fo^2^+2Fc^2^)/3'
_refine_ls_weighting_scheme calc
_refine_ls_wR_factor_gt 0.0685
_refine_ls_wR_factor_ref 0.0687
_reflns_number_gt 1404
_reflns_number_total 1423
_reflns_threshold_expression >2sigma(I)
_cod_data_source_file c3ce41258j.txt
_cod_data_source_block Rb6coord100K
_cod_original_sg_symbol_H-M C2/c
_cod_database_code 7211116

loop_
_symmetry_equiv_pos_as_xyz
'x, y, z'
'-x, y, -z+1/2'
'x+1/2, y+1/2, z'
'-x+1/2, y+1/2, -z+1/2'
'-x, -y, -z'
'x, -y, z-1/2'
'-x+1/2, -y+1/2, -z'
'x+1/2, -y+1/2, z-1/2'

loop_
_atom_site_label
_atom_site_type_symbol
_atom_site_fract_x
_atom_site_fract_y
_atom_site_fract_z
_atom_site_U_iso_or_equiv
_atom_site_adp_type
_atom_site_occupancy
_atom_site_symmetry_multiplicity
_atom_site_calc_flag
_atom_site_refinement_flags
Rb1 Rb 0.0000 0.10647(6) 0.7500 0.02075(11) Uani 1 2 d S
O1 O 0.03814(4) 0.5233(5) 1.05592(11) 0.0232(3) Uani 1 1 d .
O2 O 0.05937(5) 0.6351(3) 0.87631(11) 0.0188(3) Uani 1 1 d .
C1 C 0.11561(6) 0.6886(5) 1.04105(14) 0.0144(3) Uani 1 1 d .
C2 C 0.12843(6) 0.6083(4) 1.15986(15) 0.0158(4) Uani 1 1 d .
C3 C 0.17308(6) 0.6758(5) 1.20801(15) 0.0174(3) Uani 1 1 d .
C4 C 0.20466(6) 0.8244(5) 1.13934(16) 0.0184(3) Uani 1 1 d .
C5 C 0.19175(7) 0.9086(4) 1.02126(17) 0.0190(4) Uani 1 1 d .
C6 C 0.14731(6) 0.8386(5) 0.97240(15) 0.0164(3) Uani 1 1 d .
C7 C 0.06812(6) 0.6124(4) 0.98487(15) 0.0154(4) Uani 1 1 d .
H1 H 0.0000 0.5000 1.0000 0.083(17) Uiso 1 2 d S
H2 H 0.1075(8) 0.495(7) 1.210(2) 0.018(5) Uiso 1 1 d .
H3 H 0.1822(9) 0.617(6) 1.289(2) 0.023(6) Uiso 1 1 d .
H4 H 0.2325(10) 0.867(6) 1.167(2) 0.023(6) Uiso 1 1 d .
H5 H 0.2126(9) 1.010(8) 0.972(2) 0.027(6) Uiso 1 1 d .
H6 H 0.1386(10) 0.894(6) 0.895(3) 0.028(7) Uiso 1 1 d .

loop_
_atom_site_aniso_label
_atom_site_aniso_U_11
_atom_site_aniso_U_22
_atom_site_aniso_U_33
_atom_site_aniso_U_23
_atom_site_aniso_U_13
_atom_site_aniso_U_12
Rb1 0.02380(16) 0.01771(16) 0.01871(15) 0.000 -0.00850(9) 0.000
O1 0.0122(6) 0.0408(8) 0.0161(6) 0.0010(6) -0.0006(4) -0.0043(6)
O2 0.0155(6) 0.0249(7) 0.0152(6) 0.0001(4) -0.0022(5) -0.0007(5)
C1 0.0123(8) 0.0150(7) 0.0152(7) -0.0016(6) -0.0012(6) 0.0012(6)
C2 0.0140(8) 0.0185(9) 0.0146(7) 0.0000(5) -0.0002(6) 0.0007(6)
C3 0.0147(8) 0.0208(8) 0.0161(7) -0.0018(6) -0.0026(6) 0.0017(7)
C4 0.0117(8) 0.0212(8) 0.0214(8) -0.0039(7) -0.0032(6) -0.0004(7)
C5 0.0164(9) 0.0196(9) 0.0211(8) -0.0003(6) 0.0031(7) -0.0015(6)
C6 0.0173(8) 0.0172(8) 0.0144(7) -0.0004(6) -0.0001(6) 0.0006(7)
C7 0.0135(8) 0.0162(9) 0.0158(7) -0.0009(5) -0.0021(6) 0.0006(6)

loop_
_atom_type_symbol
_atom_type_description
_atom_type_scat_dispersion_real
_atom_type_scat_dispersion_imag
_atom_type_scat_source
C C 0.0033 0.0016 'International Tables Vol C Tables 4.2.6.8 and 6.1.1.4'
H H 0.0000 0.0000 'International Tables Vol C Tables 4.2.6.8 and 6.1.1.4'
O O 0.0106 0.0060 'International Tables Vol C Tables 4.2.6.8 and 6.1.1.4'
Rb Rb -0.9393 2.9676 'International Tables Vol C Tables 4.2.6.8 and 6.1.1.4'

loop_
_geom_angle_atom_site_label_1
_geom_angle_atom_site_label_2
_geom_angle_atom_site_label_3
_geom_angle
_geom_angle_site_symmetry_1
_geom_angle_site_symmetry_3
O2 Rb1 O2 99.42(5) 2_546 1_545
O2 Rb1 O1 115.94(4) 2_546 5_567
O2 Rb1 O1 101.06(4) 1_545 5_567
O2 Rb1 O1 101.06(4) 2_546 6_565
O2 Rb1 O1 115.94(4) 1_545 6_565
O1 Rb1 O1 121.77(7) 5_567 6_565
O2 Rb1 O2 176.74(4) 2_546 .
O2 Rb1 O2 83.85(4) 1_545 .
O1 Rb1 O2 63.13(4) 5_567 .
O1 Rb1 O2 77.37(4) 6_565 .
O2 Rb1 O2 83.85(4) 2_546 2_556
O2 Rb1 O2 176.74(4) 1_545 2_556
O1 Rb1 O2 77.37(4) 5_567 2_556
O1 Rb1 O2 63.13(4) 6_565 2_556
O2 Rb1 O2 92.89(5) . 2_556
O2 Rb1 O1 56.85(4) 2_546 6
O2 Rb1 O1 69.96(4) 1_545 6
O1 Rb1 O1 165.67(5) 5_567 6
O1 Rb1 O1 72.56(3) 6_565 6
O2 Rb1 O1 124.81(3) . 6
O2 Rb1 O1 112.14(3) 2_556 6
O2 Rb1 O1 69.96(4) 2_546 5_557
O2 Rb1 O1 56.85(4) 1_545 5_557
O1 Rb1 O1 72.56(3) 5_567 5_557
O1 Rb1 O1 165.67(5) 6_565 5_557
O2 Rb1 O1 112.14(3) . 5_557
O2 Rb1 O1 124.81(3) 2_556 5_557
O1 Rb1 O1 93.11(5) 6 5_557
O2 Rb1 C7 15.33(4) 2_546 2_546
O2 Rb1 C7 107.38(4) 1_545 2_546
O1 Rb1 C7 125.09(4) 5_567 2_546
O1 Rb1 C7 85.76(4) 6_565 2_546
O2 Rb1 C7 162.69(4) . 2_546
O2 Rb1 C7 75.80(4) 2_556 2_546
O1 Rb1 C7 51.43(4) 6 2_546
O1 Rb1 C7 85.15(4) 5_557 2_546
O2 Rb1 C7 107.38(4) 2_546 1_545
O2 Rb1 C7 15.33(4) 1_545 1_545
O1 Rb1 C7 85.76(4) 5_567 1_545
O1 Rb1 C7 125.09(4) 6_565 1_545
O2 Rb1 C7 75.80(4) . 1_545
O2 Rb1 C7 162.69(4) 2_556 1_545
O1 Rb1 C7 85.15(4) 6 1_545
O1 Rb1 C7 51.43(4) 5_557 1_545
C7 Rb1 C7 118.04(5) 2_546 1_545
O2 Rb1 C7 165.06(4) 2_546 .
O2 Rb1 C7 73.21(4) 1_545 .
O1 Rb1 C7 54.75(4) 5_567 .
O1 Rb1 C7 93.87(4) 6_565 .
O2 Rb1 C7 16.84(4) . .
O2 Rb1 C7 103.61(4) 2_556 .
O1 Rb1 C7 128.90(3) 6 .
O1 Rb1 C7 95.30(4) 5_557 .
C7 Rb1 C7 179.40(4) 2_546 .
C7 Rb1 C7 62.56(3) 1_545 .
O2 Rb1 C7 73.21(4) 2_546 2_556
O2 Rb1 C7 165.06(4) 1_545 2_556
O1 Rb1 C7 93.87(4) 5_567 2_556
O1 Rb1 C7 54.75(4) 6_565 2_556
O2 Rb1 C7 103.61(4) . 2_556
O2 Rb1 C7 16.84(4) 2_556 2_556
O1 Rb1 C7 95.30(4) 6 2_556
O1 Rb1 C7 128.90(3) 5_557 2_556
C7 Rb1 C7 62.56(3) 2_546 2_556
C7 Rb1 C7 179.40(4) 1_545 2_556
C7 Rb1 C7 116.84(5) . 2_556
O2 Rb1 H1 134.66 2_546 .
O2 Rb1 H1 84.65 1_545 .
O1 Rb1 H1 22.51 5_567 .
O1 Rb1 H1 117.72 6_565 .
O2 Rb1 H1 45.33 . .
O2 Rb1 H1 93.06 2_556 .
O1 Rb1 H1 154.33 6 .
O1 Rb1 H1 75.35 5_557 .
C7 Rb1 H1 146.40 2_546 .
C7 Rb1 H1 69.66 1_545 .
C7 Rb1 H1 33.55 . .
C7 Rb1 H1 109.86 2_556 .
C7 O1 Rb1 131.93(13) . 5_567
C7 O1 Rb1 147.72(12) . 5_557
Rb1 O1 Rb1 72.56(3) 5_567 5_557
C7 O1 H1 109.37 . .
Rb1 O1 H1 91.85 5_567 .
Rb1 O1 H1 86.98 5_557 .
C7 O2 Rb1 127.80(11) . 1_565
C7 O2 Rb1 119.34(11) . .
Rb1 O2 Rb1 83.85(4) 1_565 .
C6 C1 C2 120.02(16) . .
C6 C1 C7 118.79(15) . .
C2 C1 C7 121.19(15) . .
C3 C2 C1 119.48(16) . .
C3 C2 H2 118.2(14) . .
C1 C2 H2 122.3(14) . .
C4 C3 C2 120.41(16) . .
C4 C3 H3 119.8(16) . .
C2 C3 H3 119.8(16) . .
C3 C4 C5 120.15(17) . .
C3 C4 H4 122.2(18) . .
C5 C4 H4 117.6(18) . .
C6 C5 C4 119.67(16) . .
C6 C5 H5 118.0(15) . .
C4 C5 H5 122.3(15) . .
C5 C6 C1 120.26(16) . .
C5 C6 H6 120.0(18) . .
C1 C6 H6 119.8(18) . .
O2 C7 O1 123.51(17) . .
O2 C7 C1 120.28(16) . .
O1 C7 C1 116.21(15) . .
O2 C7 Rb1 36.87(8) . 1_565
O1 C7 Rb1 103.66(11) . 1_565
C1 C7 Rb1 128.17(11) . 1_565
O2 C7 Rb1 43.82(9) . .
O1 C7 Rb1 87.69(10) . .
C1 C7 Rb1 144.77(11) . .
Rb1 C7 Rb1 62.56(3) 1_565 .

loop_
_geom_bond_atom_site_label_1
_geom_bond_atom_site_label_2
_geom_bond_distance
_geom_bond_site_symmetry_2
Rb1 O2 2.8206(13) 2_546
Rb1 O2 2.8206(13) 1_545
Rb1 O1 2.9448(15) 5_567
Rb1 O1 2.9448(15) 6_565
Rb1 O2 2.9688(13) .
Rb1 O2 2.9688(13) 2_556
Rb1 H1 3.2307 .
O1 C7 1.298(2) .
O1 Rb1 2.9448(15) 5_567
O1 H1 1.2374 .
O2 C7 1.243(2) .
O2 Rb1 2.8206(13) 1_565
C1 C6 1.398(2) .
C1 C2 1.405(2) .
C1 C7 1.507(2) .
C2 C3 1.396(3) .
C2 H2 0.98(2) .
C3 C4 1.393(3) .
C3 H3 0.96(3) .
C4 C5 1.401(3) .
C4 H4 0.86(3) .
C5 C6 1.395(3) .
C5 H5 0.96(3) .
C6 H6 0.92(3) .
